data_7207870
loop_
_publ_author_name
'Thu\'ery, Pierre'

_publ_section_title
;
 Uranyl--lanthanide heterometallic assemblies with 1,2-ethanedisulfonate
 and cucurbit[6]uril ligands
;
_journal_issue 10
_journal_name_full CrystEngComm
_journal_page_first 3363
_journal_paper_doi 10.1039/c2ce25091h
_journal_volume 14
_journal_year 2012
_chemical_formula_sum 'C42 H86 Dy1.5 N26.5 O66.5 S6 U4'
_chemical_formula_weight 3414.60
_space_group_IT_number 12
_symmetry_cell_setting monoclinic
_symmetry_space_group_name_Hall '-C 2y'
_symmetry_space_group_name_H-M 'C 1 2/m 1'
_atom_sites_solution_hydrogens geom
_atom_sites_solution_primary direct
_atom_sites_solution_secondary difmap
_audit_creation_method SHELXL-97
_cell_angle_alpha 90.00
_cell_angle_beta 93.8479(17)
_cell_angle_gamma 90.00
_cell_formula_units_Z 4
_cell_length_a 31.1056(12)
_cell_length_b 14.1740(3)
_cell_length_c 20.8484(8)
_cell_measurement_reflns_used 149385
_cell_measurement_temperature 150(2)
_cell_measurement_theta_max 30.51
_cell_measurement_theta_min 3.04
_cell_volume 9171.1(5)
_computing_cell_refinement 'HKL2000 (Otwinowski & Minor, 1997)'
_computing_data_collection 'COLLECT (Nonius, 1998)'
_computing_data_reduction 'HKL2000 (Otwinowski & Minor, 1997)'
_computing_molecular_graphics 'SHELXTL (Sheldrick, 2008)'
_computing_publication_material 'SHELXTL (Sheldrick, 2008); PLATON (Spek, 2003)'
_computing_structure_refinement 'SHELXL-97 (Sheldrick, 2008)'
_computing_structure_solution 'SHELXS-97 (Sheldrick, 2008)'
_diffrn_ambient_temperature 150(2)
_diffrn_measured_fraction_theta_full 0.998
_diffrn_measured_fraction_theta_max 0.998
_diffrn_measurement_device_type 'Nonius Kappa-CCD area-detector diffractometer'
_diffrn_measurement_method 'two \f and six \w scans with 2\% steps (505 frames)'
_diffrn_radiation_monochromator graphite
_diffrn_radiation_source 'fine-focus sealed tube'
_diffrn_radiation_type MoK\a
_diffrn_radiation_wavelength 0.71073
_diffrn_reflns_av_R_equivalents 0.0705
_diffrn_reflns_av_sigmaI/netI 0.0730
_diffrn_reflns_limit_h_max 44
_diffrn_reflns_limit_h_min -44
_diffrn_reflns_limit_k_max 20
_diffrn_reflns_limit_k_min -20
_diffrn_reflns_limit_l_max 29
_diffrn_reflns_limit_l_min -29
_diffrn_reflns_number 149385
_diffrn_reflns_theta_full 30.51
_diffrn_reflns_theta_max 30.51
_diffrn_reflns_theta_min 3.04
_diffrn_standards_decay_% 0
_diffrn_standards_interval_time 0
_diffrn_standards_number 0
_exptl_absorpt_coefficient_mu 8.514
_exptl_absorpt_correction_T_max 0.600
_exptl_absorpt_correction_T_min 0.348
_exptl_absorpt_correction_type multi-scan
_exptl_absorpt_process_details 'SCALEPACK (Otwinowski & Minor, 1997)'
_exptl_crystal_colour 'translucent light yellow'
_exptl_crystal_density_diffrn 2.473
_exptl_crystal_density_method 'not measured'
_exptl_crystal_description platelet
_exptl_crystal_F_000 6474
_exptl_crystal_size_max 0.15
_exptl_crystal_size_mid 0.12
_exptl_crystal_size_min 0.06
_refine_diff_density_max 2.748
_refine_diff_density_min -2.764
_refine_diff_density_rms 0.185
_refine_ls_extinction_method none
_refine_ls_goodness_of_fit_ref 1.026
_refine_ls_hydrogen_treatment constr
_refine_ls_matrix_type full
_refine_ls_number_parameters 754
_refine_ls_number_reflns 14501
_refine_ls_number_restraints 31
_refine_ls_restrained_S_all 1.028
_refine_ls_R_factor_all 0.0589
_refine_ls_R_factor_gt 0.0399
_refine_ls_shift/su_max 0.002
_refine_ls_shift/su_mean 0.000
_refine_ls_structure_factor_coef Fsqd
_refine_ls_weighting_details 'calc w=1/[\s^2^(Fo^2^)+(0.0438P)^2^+31.4742P] where P=(Fo^2^+2Fc^2^)/3'
_refine_ls_weighting_scheme calc
_refine_ls_wR_factor_gt 0.1033
_refine_ls_wR_factor_ref 0.1098
_reflns_number_gt 10899
_reflns_number_total 14501
_reflns_threshold_expression >2sigma(I)
_cod_data_source_file c2ce25091h.txt
_cod_data_source_block 2
_cod_original_cell_volume 9171.2(5)
_cod_original_sg_symbol_H-M 'C 2/m'
_cod_original_formula_sum 'C42 H86 Dy1.50 N26.50 O66.50 S6 U4'
_cod_database_code 7207870

loop_
_symmetry_equiv_pos_as_xyz
'x, y, z'
'-x, y, -z'
'x+1/2, y+1/2, z'
'-x+1/2, y+1/2, -z'
'-x, -y, -z'
'x, -y, z'
'-x+1/2, -y+1/2, -z'
'x+1/2, -y+1/2, z'

loop_
_atom_site_label
_atom_site_type_symbol
_atom_site_fract_x
_atom_site_fract_y
_atom_site_fract_z
_atom_site_U_iso_or_equiv
_atom_site_adp_type
_atom_site_occupancy
_atom_site_symmetry_multiplicity
_atom_site_calc_flag
_atom_site_refinement_flags
U1 U 0.156713(7) 0.5000 0.245517(11) 0.02210(7) Uani 1 2 d S
U2 U 0.126285(8) 0.5000 0.067435(12) 0.02987(8) Uani 1 2 d S
U3 U 0.256500(7) 0.0000 0.156119(12) 0.02391(7) Uani 1 2 d S
U4 U 0.284873(7) 0.0000 0.334569(12) 0.02265(7) Uani 1 2 d S
Dy1 Dy 0.090278(10) 0.0000 0.545880(16) 0.03197(10) Uani 1 2 d S
Dy2 Dy 0.01392(3) 0.0000 0.97681(4) 0.0690(4) Uani 0.50 2 d SP
S1 S 0.18779(4) 0.26897(10) 0.31492(5) 0.0256(3) Uani 1 1 d .
S2 S 0.17111(4) 0.17144(11) 0.50893(6) 0.0313(3) Uani 1 1 d .
S3 S 0.22492(4) 0.23790(11) 0.09505(6) 0.0314(3) Uani 1 1 d .
O1 O 0.09940(14) 0.5000 0.2480(2) 0.0241(11) Uani 1 2 d S
O2 O 0.21358(14) 0.5000 0.2454(2) 0.0297(12) Uani 1 2 d S
O3 O 0.07526(16) 0.5000 0.0995(3) 0.0344(13) Uani 1 2 d S
O4 O 0.17827(18) 0.5000 0.0360(3) 0.0466(17) Uani 1 2 d S
O5 O 0.31364(15) 0.0000 0.1542(3) 0.0333(13) Uani 1 2 d S
O6 O 0.19960(14) 0.0000 0.1579(2) 0.0273(11) Uani 1 2 d S
O7 O 0.33811(15) 0.0000 0.3077(2) 0.0276(11) Uani 1 2 d S
O8 O 0.23247(15) 0.0000 0.3642(2) 0.0274(11) Uani 1 2 d S
O9 O 0.15871(10) 0.3373(3) 0.27977(16) 0.0281(8) Uani 1 1 d .
O10 O 0.18735(11) 0.1787(3) 0.28216(17) 0.0327(9) Uani 1 1 d .
O11 O 0.23098(10) 0.3062(3) 0.32971(17) 0.0322(9) Uani 1 1 d .
O12 O 0.13557(12) 0.1038(3) 0.49409(17) 0.0384(10) Uani 1 1 d .
O13 O 0.20594(12) 0.1335(3) 0.55099(17) 0.0432(11) Uani 1 1 d .
O14 O 0.15529(11) 0.2611(3) 0.53153(17) 0.0343(9) Uani 1 1 d .
O15 O 0.25438(12) 0.1621(3) 0.11775(18) 0.0372(9) Uani 1 1 d .
O16 O 0.22794(13) 0.3163(4) 0.1390(3) 0.0643(15) Uani 1 1 d .
O17 O 0.18160(13) 0.2059(3) 0.0803(2) 0.0513(12) Uani 1 1 d .
O18 O 0.14994(10) 0.4063(3) 0.15338(15) 0.0298(8) Uani 1 1 d .
H18 H 0.1716 0.3787 0.1457 0.036 Uiso 1 1 d R
O19 O 0.16064(16) 0.5000 0.3622(2) 0.0322(12) Uani 1 2 d S
H19A H 0.1851 0.5000 0.3896 0.039 Uiso 1 2 d SR
H19B H 0.1406 0.5000 0.3852 0.039 Uiso 1 2 d SR
O20 O 0.11745(13) 0.3326(3) 0.03308(19) 0.0463(11) Uani 1 1 d .
H20A H 0.1326 0.2813 0.0440 0.056 Uiso 1 1 d R
H20B H 0.0994 0.3078 0.0002 0.056 Uiso 1 1 d R
O21 O 0.0960(2) 0.5000 -0.0430(3) 0.065(2) Uani 1 2 d S
O22 O 0.0443(3) 0.5000 -0.1168(3) 0.069(2) Uani 1 2 d S
O23 O 0.0386(3) 0.4306(9) -0.0240(5) 0.073(3) Uani 0.50 1 d P
O24 O 0.26265(10) 0.0948(3) 0.24808(15) 0.0267(8) Uani 1 1 d .
H24 H 0.2374 0.1143 0.2545 0.032 Uiso 1 1 d R
O25 O 0.25177(18) 0.0000 0.0397(3) 0.0497(18) Uani 1 2 d S
H25A H 0.2695 0.0000 0.0020 0.060 Uiso 1 2 d SR
H25B H 0.2268 0.0000 0.0177 0.060 Uiso 1 2 d SR
O26 O 0.29310(11) 0.1669(3) 0.36901(16) 0.0304(8) Uani 1 1 d .
H26A H 0.2731 0.2186 0.3574 0.037 Uiso 1 1 d R
H26B H 0.3126 0.2021 0.4006 0.037 Uiso 1 1 d R
O27 O 0.31766(16) 0.0000 0.4424(2) 0.0323(12) Uani 1 2 d S
H27A H 0.3114 0.0000 0.4862 0.039 Uiso 1 2 d SR
H27B H 0.3479 0.0000 0.4506 0.039 Uiso 1 2 d SR
O28 O 0.11842(11) 0.1030(4) 0.62541(16) 0.0423(11) Uani 1 1 d .
O29 O 0.15089(13) 0.1298(4) 0.90772(18) 0.0609(16) Uani 1 1 d .
O30 O 0.01939(13) 0.2285(3) 0.6392(2) 0.0462(11) Uani 1 1 d .
O31 O 0.06424(14) 0.2572(5) 0.9305(2) 0.0665(17) Uani 1 1 d .
O32 O -0.07405(13) 0.1246(4) 0.65673(18) 0.0463(11) Uani 1 1 d .
O33 O -0.02913(15) 0.1158(6) 0.9409(2) 0.082(2) Uani 1 1 d .
O34 O 0.06138(16) 0.0000 0.4367(2) 0.0324(12) Uani 1 2 d S
H34 H 0.0469 0.0489 0.4238 0.039 Uiso 1 1 d R
O35 O 0.0370(2) 0.0000 0.6275(4) 0.081(3) Uani 1 2 d S
O36 O 0.04306(13) 0.1298(4) 0.5319(2) 0.0570(14) Uani 1 1 d .
H36A H 0.0494 0.1702 0.5609 0.068 Uiso 1 1 d R
H36B H 0.0507 0.1585 0.4954 0.068 Uiso 1 1 d R
O37 O 0.0088(5) 0.0000 0.8571(8) 0.081(5) Uani 0.50 2 d SPU
O38 O 0.0747(7) 0.0000 0.8265(11) 0.111(7) Uani 0.50 2 d SPU
O39 O 0.0243(6) 0.0453(15) 0.7556(9) 0.067(6) Uani 0.25 1 d PU
O40 O 0.0663(4) 0.0850(10) 0.9497(5) 0.088(4) Uani 0.50 1 d P
O41 O 0.4432(2) 0.0000 0.3449(4) 0.074(2) Uani 1 2 d S
O42 O 0.5118(2) 0.0000 0.3346(3) 0.066(2) Uani 1 2 d S
O43 O 0.4880(4) 0.0554(11) 0.4220(5) 0.098(5) Uani 0.50 1 d P
O44 O 0.22898(16) 0.5000 0.4510(2) 0.0380(14) Uani 1 2 d S
H44 H 0.2459 0.4541 0.4569 0.046 Uiso 1 1 d R
O45 O 0.1015(3) 0.4450(9) 0.5356(4) 0.072(4) Uani 0.50 1 d P
O46 O 0.0874(2) 0.4654(8) 0.4152(4) 0.066(5) Uani 0.50 1 d P
O47 O 0.17233(19) 0.0000 0.0031(3) 0.0551(19) Uani 1 2 d S
O48 O 0.0598(3) 0.2886(9) 0.4595(5) 0.072(3) Uani 0.50 1 d P
N1 N 0.0581(3) 0.5000 -0.0615(4) 0.077(3) Uani 1 2 d S
N2 N 0.17659(13) 0.0841(5) 0.6984(2) 0.0469(15) Uani 1 1 d .
N3 N 0.13528(16) 0.2127(4) 0.7053(2) 0.0439(14) Uani 1 1 d .
N4 N 0.15198(16) 0.2265(5) 0.8200(2) 0.0514(16) Uani 1 1 d .
N5 N 0.18265(14) 0.0851(5) 0.8155(2) 0.0471(15) Uani 1 1 d .
N6 N 0.06817(18) 0.2900(4) 0.7184(2) 0.0472(13) Uani 1 1 d .
N7 N -0.00192(18) 0.3008(4) 0.7311(3) 0.0522(15) Uani 1 1 d .
N8 N 0.01588(17) 0.3002(4) 0.8467(3) 0.0509(15) Uani 1 1 d .
N9 N 0.08534(18) 0.3109(4) 0.8325(3) 0.0492(14) Uani 1 1 d .
N10 N -0.06958(17) 0.2227(5) 0.7444(2) 0.0501(15) Uani 1 1 d .
N11 N -0.10202(14) 0.0860(5) 0.7524(2) 0.0523(17) Uani 1 1 d .
N12 N -0.08741(14) 0.0862(5) 0.8692(2) 0.0575(19) Uani 1 1 d D
N13 N -0.05050(16) 0.2159(6) 0.8601(3) 0.062(2) Uani 1 1 d .
N14 N 0.0371(8) 0.0000 0.8109(11) 0.090(7) Uani 0.50 2 d SPU
N15 N 0.4807(3) 0.0000 0.3661(5) 0.085(4) Uani 1 2 d S
C1 C 0.16382(15) 0.2518(4) 0.3897(2) 0.0280(11) Uani 1 1 d .
H1A H 0.1584 0.3124 0.4091 0.034 Uiso 1 1 calc R
H1B H 0.1365 0.2194 0.3823 0.034 Uiso 1 1 calc R
C2 C 0.19391(15) 0.1934(4) 0.4353(2) 0.0297(12) Uani 1 1 d .
H2A H 0.2209 0.2269 0.4433 0.036 Uiso 1 1 calc R
H2B H 0.2001 0.1338 0.4149 0.036 Uiso 1 1 calc R
C3 C 0.2473(3) 0.2804(6) 0.0254(3) 0.071(3) Uani 1 1 d .
H3A H 0.2295 0.3323 0.0092 0.086 Uiso 1 1 calc R
H3B H 0.2754 0.3065 0.0384 0.086 Uiso 1 1 calc R
C4 C 0.14129(16) 0.1301(6) 0.6725(2) 0.0440(18) Uani 1 1 d .
C5 C 0.19403(16) 0.1316(6) 0.7569(2) 0.051(2) Uani 1 1 d .
H5 H 0.2252 0.1420 0.7565 0.061 Uiso 1 1 calc R
C6 C 0.16887(19) 0.2256(6) 0.7566(3) 0.0497(19) Uani 1 1 d .
H6 H 0.1872 0.2803 0.7493 0.060 Uiso 1 1 calc R
C7 C 0.16039(17) 0.1466(6) 0.8522(3) 0.051(2) Uani 1 1 d .
C8 C 0.1061(2) 0.2840(5) 0.6821(3) 0.0513(18) Uani 1 1 d .
H8A H 0.0973 0.2711 0.6374 0.062 Uiso 1 1 calc R
H8B H 0.1208 0.3444 0.6839 0.062 Uiso 1 1 calc R
C9 C 0.1320(2) 0.3072(6) 0.8476(3) 0.059(2) Uani 1 1 d .
H9A H 0.1450 0.3642 0.8317 0.071 Uiso 1 1 calc R
H9B H 0.1377 0.3057 0.8939 0.071 Uiso 1 1 calc R
C10 C 0.0274(2) 0.2684(5) 0.6919(3) 0.0461(16) Uani 1 1 d .
C11 C 0.0655(3) 0.3497(5) 0.7740(3) 0.059(2) Uani 1 1 d .
H11 H 0.0760 0.4135 0.7661 0.071 Uiso 1 1 calc R
C12 C 0.0179(3) 0.3499(5) 0.7856(3) 0.060(2) Uani 1 1 d .
H12 H 0.0068 0.4144 0.7883 0.071 Uiso 1 1 calc R
C13 C 0.0561(2) 0.2863(6) 0.8753(3) 0.0488(17) Uani 1 1 d .
C14 C -0.0484(2) 0.2972(6) 0.7159(3) 0.059(2) Uani 1 1 d .
H14A H -0.0609 0.3561 0.7293 0.071 Uiso 1 1 calc R
H14B H -0.0537 0.2925 0.6696 0.071 Uiso 1 1 calc R
C15 C -0.0230(2) 0.2931(7) 0.8820(3) 0.080(3) Uani 1 1 d .
H15A H -0.0147 0.2846 0.9274 0.096 Uiso 1 1 calc R
H15B H -0.0390 0.3517 0.8773 0.096 Uiso 1 1 calc R
C16 C -0.08063(17) 0.1415(6) 0.7133(3) 0.0477(18) Uani 1 1 d .
C17 C -0.0849(2) 0.2245(7) 0.8088(3) 0.064(3) Uani 1 1 d .
H17 H -0.1035 0.2790 0.8153 0.077 Uiso 1 1 calc R
C18 C -0.10911(18) 0.1316(7) 0.8133(3) 0.064(3) Uani 1 1 d .
H18A H -0.1398 0.1415 0.8189 0.077 Uiso 1 1 calc R
C19 C -0.05325(19) 0.1370(7) 0.8938(3) 0.063(2) Uani 1 1 d .
C20 C -0.1244(3) 0.0000 0.7310(4) 0.063(4) Uani 1 2 d S
H20C H -0.1529 0.0000 0.7470 0.076 Uiso 1 2 calc SR
H20D H -0.1277 0.0000 0.6844 0.076 Uiso 1 2 calc SR
C21 C -0.1021(3) 0.0000 0.8976(4) 0.064(3) Uani 1 2 d SDU
H21A H -0.0927 0.0000 0.9429 0.076 Uiso 1 2 calc SR
H21B H -0.1334 0.0000 0.8944 0.076 Uiso 1 2 calc SR
C22 C 0.1933(2) 0.0000 0.6719(4) 0.048(3) Uani 1 2 d S
H22A H 0.2244 0.0000 0.6794 0.058 Uiso 1 2 calc SR
H22B H 0.1866 0.0000 0.6258 0.058 Uiso 1 2 calc SR
C23 C 0.2029(2) 0.0000 0.8395(4) 0.049(3) Uani 1 2 d S
H23A H 0.2327 0.0000 0.8283 0.059 Uiso 1 2 calc SR
H23B H 0.2030 0.0000 0.8860 0.059 Uiso 1 2 calc SR

loop_
_atom_site_aniso_label
_atom_site_aniso_U_11
_atom_site_aniso_U_22
_atom_site_aniso_U_33
_atom_site_aniso_U_23
_atom_site_aniso_U_13
_atom_site_aniso_U_12
U1 0.01702(11) 0.03181(16) 0.01733(11) 0.000 0.00011(8) 0.000
U2 0.02591(13) 0.0443(2) 0.01907(12) 0.000 -0.00073(9) 0.000
U3 0.01944(11) 0.03449(17) 0.01764(12) 0.000 0.00005(8) 0.000
U4 0.02061(11) 0.02962(16) 0.01748(12) 0.000 -0.00052(8) 0.000
Dy1 0.01965(14) 0.0576(3) 0.01829(15) 0.000 -0.00137(11) 0.000
Dy2 0.0316(4) 0.1481(12) 0.0269(4) 0.000 -0.0003(3) 0.000
S1 0.0224(5) 0.0355(8) 0.0186(5) 0.0025(5) -0.0005(4) 0.0025(5)
S2 0.0338(6) 0.0428(9) 0.0173(5) 0.0002(6) 0.0009(5) 0.0008(6)
S3 0.0389(7) 0.0350(8) 0.0209(6) 0.0013(6) 0.0063(5) 0.0008(6)
O1 0.017(2) 0.031(3) 0.024(2) 0.000 -0.0004(17) 0.000
O2 0.016(2) 0.047(4) 0.025(2) 0.000 -0.0033(18) 0.000
O3 0.030(3) 0.038(3) 0.034(3) 0.000 -0.001(2) 0.000
O4 0.036(3) 0.079(5) 0.026(3) 0.000 0.009(2) 0.000
O5 0.023(2) 0.039(3) 0.037(3) 0.000 0.004(2) 0.000
O6 0.021(2) 0.034(3) 0.027(3) 0.000 0.0065(19) 0.000
O7 0.024(2) 0.034(3) 0.024(2) 0.000 -0.0002(19) 0.000
O8 0.027(2) 0.034(3) 0.022(2) 0.000 0.0039(18) 0.000
O9 0.0280(16) 0.034(2) 0.0216(16) 0.0005(16) 0.0001(13) 0.0035(16)
O10 0.0339(18) 0.038(2) 0.0259(18) -0.0032(17) -0.0024(14) 0.0045(17)
O11 0.0256(16) 0.044(3) 0.0260(18) 0.0049(18) -0.0019(13) -0.0023(17)
O12 0.046(2) 0.048(3) 0.0223(17) -0.0051(18) 0.0081(15) -0.011(2)
O13 0.045(2) 0.064(3) 0.0205(18) 0.0051(19) -0.0009(15) 0.017(2)
O14 0.0331(18) 0.042(3) 0.0276(18) -0.0039(18) -0.0011(14) 0.0051(18)
O15 0.0370(19) 0.042(3) 0.032(2) 0.0106(19) -0.0037(15) 0.0007(19)
O16 0.034(2) 0.071(4) 0.087(4) -0.039(3) -0.006(2) 0.007(2)
O17 0.041(2) 0.044(3) 0.066(3) 0.014(2) -0.022(2) -0.008(2)
O18 0.0260(16) 0.042(2) 0.0212(16) -0.0044(16) -0.0002(13) 0.0080(16)
O19 0.030(2) 0.047(4) 0.020(2) 0.000 0.0034(19) 0.000
O20 0.049(2) 0.051(3) 0.037(2) -0.008(2) -0.0158(18) 0.016(2)
O21 0.060(4) 0.092(6) 0.040(4) 0.000 -0.016(3) 0.000
O22 0.110(6) 0.038(4) 0.051(4) 0.000 -0.053(4) 0.000
O23 0.063(6) 0.100(10) 0.054(6) 0.004(6) -0.008(5) -0.017(6)
O24 0.0258(15) 0.032(2) 0.0217(16) -0.0001(16) -0.0004(12) 0.0039(15)
O25 0.037(3) 0.089(6) 0.023(3) 0.000 0.005(2) 0.000
O26 0.0293(17) 0.037(2) 0.0243(17) -0.0005(17) -0.0046(13) -0.0008(17)
O27 0.032(3) 0.041(4) 0.023(2) 0.000 -0.001(2) 0.000
O28 0.0295(18) 0.080(4) 0.0166(16) -0.002(2) -0.0003(14) -0.009(2)
O29 0.046(2) 0.118(5) 0.0194(19) 0.006(3) 0.0048(17) 0.016(3)
O30 0.048(2) 0.050(3) 0.039(2) -0.013(2) -0.0076(18) 0.002(2)
O31 0.042(2) 0.116(5) 0.039(3) -0.002(3) -0.0135(19) -0.003(3)
O32 0.046(2) 0.068(3) 0.0251(19) -0.009(2) 0.0027(16) 0.014(2)
O33 0.046(3) 0.160(7) 0.037(2) -0.006(3) -0.025(2) 0.009(3)
O34 0.030(3) 0.040(4) 0.026(3) 0.000 -0.004(2) 0.000
O35 0.061(5) 0.121(8) 0.063(5) 0.000 0.020(4) 0.000
O36 0.044(2) 0.083(4) 0.043(2) -0.019(3) -0.0072(19) 0.011(3)
O37 0.062(7) 0.110(9) 0.073(8) 0.000 0.015(6) 0.000
O38 0.084(9) 0.131(11) 0.120(10) 0.000 0.019(8) 0.000
O39 0.075(9) 0.081(10) 0.044(8) 0.011(7) 0.001(7) 0.020(7)
O40 0.106(9) 0.101(11) 0.056(7) -0.014(7) -0.010(6) 0.058(8)
O41 0.042(4) 0.082(6) 0.098(6) 0.000 0.011(4) 0.000
O42 0.051(4) 0.100(7) 0.048(4) 0.000 0.012(3) 0.000
O43 0.086(8) 0.144(15) 0.063(7) -0.022(8) 0.009(6) 0.001(8)
O44 0.023(2) 0.059(4) 0.032(3) 0.000 0.000(2) 0.000
O45 0.039(4) 0.132(11) 0.046(5) 0.023(6) 0.004(4) 0.010(5)
O46 0.035(4) 0.119(14) 0.044(5) 0.004(5) 0.007(3) -0.004(5)
O47 0.041(3) 0.091(6) 0.033(3) 0.000 0.001(3) 0.000
O48 0.089(8) 0.082(9) 0.048(6) 0.034(6) 0.027(5) 0.018(6)
N1 0.069(6) 0.116(10) 0.044(5) 0.000 -0.030(5) 0.000
N2 0.023(2) 0.098(5) 0.019(2) -0.001(3) -0.0010(16) -0.007(3)
N3 0.042(3) 0.064(4) 0.024(2) 0.008(3) -0.0075(19) -0.027(3)
N4 0.037(3) 0.091(5) 0.025(2) -0.001(3) -0.006(2) -0.019(3)
N5 0.026(2) 0.096(5) 0.020(2) 0.001(3) -0.0003(17) -0.006(3)
N6 0.062(3) 0.042(3) 0.036(3) -0.005(2) -0.009(2) -0.021(3)
N7 0.064(3) 0.047(4) 0.043(3) -0.015(3) -0.017(3) 0.028(3)
N8 0.048(3) 0.060(4) 0.041(3) -0.018(3) -0.019(2) 0.018(3)
N9 0.057(3) 0.049(4) 0.039(3) -0.010(3) -0.015(2) -0.003(3)
N10 0.046(3) 0.071(4) 0.032(3) -0.013(3) -0.008(2) 0.028(3)
N11 0.027(2) 0.111(6) 0.018(2) -0.012(3) -0.0033(17) 0.005(3)
N12 0.028(2) 0.117(6) 0.027(2) -0.017(3) -0.0093(19) 0.019(3)
N13 0.032(3) 0.120(6) 0.032(3) -0.023(4) -0.014(2) 0.018(3)
N14 0.080(9) 0.111(11) 0.079(10) 0.000 0.002(8) 0.000
N15 0.047(5) 0.149(12) 0.059(6) 0.000 0.009(4) 0.000
C1 0.023(2) 0.040(3) 0.022(2) 0.004(2) 0.0005(17) 0.000(2)
C2 0.028(2) 0.041(4) 0.019(2) 0.002(2) -0.0019(18) 0.001(2)
C3 0.102(6) 0.069(6) 0.047(4) 0.028(4) 0.032(4) 0.048(5)
C4 0.028(2) 0.087(6) 0.018(2) 0.011(3) 0.0010(19) -0.026(3)
C5 0.022(2) 0.113(7) 0.019(2) 0.003(3) -0.0018(18) -0.022(3)
C6 0.037(3) 0.086(6) 0.026(3) 0.001(3) -0.002(2) -0.032(3)
C7 0.026(3) 0.102(6) 0.025(3) 0.000(4) 0.000(2) -0.002(3)
C8 0.060(4) 0.057(5) 0.036(3) 0.008(3) -0.005(3) -0.032(4)
C9 0.059(4) 0.073(6) 0.043(4) -0.014(4) -0.007(3) -0.027(4)
C10 0.057(4) 0.035(4) 0.045(4) 0.002(3) -0.008(3) 0.005(3)
C11 0.091(5) 0.036(4) 0.048(4) -0.005(3) -0.017(4) -0.007(4)
C12 0.085(5) 0.038(4) 0.051(4) -0.016(3) -0.023(4) 0.018(4)
C13 0.049(4) 0.056(5) 0.039(3) -0.017(3) -0.012(3) 0.008(3)
C14 0.066(4) 0.073(6) 0.036(3) -0.018(4) -0.023(3) 0.041(4)
C15 0.065(5) 0.130(9) 0.043(4) -0.048(5) -0.020(3) 0.052(5)
C16 0.028(3) 0.083(6) 0.031(3) -0.008(3) -0.008(2) 0.025(3)
C17 0.039(3) 0.119(8) 0.032(3) -0.026(4) -0.011(3) 0.037(4)
C18 0.024(3) 0.143(8) 0.025(3) -0.020(4) -0.008(2) 0.021(4)
C19 0.032(3) 0.124(8) 0.033(3) -0.016(4) -0.005(2) 0.017(4)
C20 0.025(4) 0.144(12) 0.019(4) 0.000 -0.006(3) 0.000
C21 0.041(4) 0.124(8) 0.026(4) 0.000 0.003(3) 0.000
C22 0.022(3) 0.107(9) 0.016(3) 0.000 0.002(3) 0.000
C23 0.021(3) 0.105(9) 0.020(4) 0.000 -0.001(3) 0.000

loop_
_atom_type_symbol
_atom_type_description
_atom_type_scat_dispersion_real
_atom_type_scat_dispersion_imag
_atom_type_scat_source
C C 0.0033 0.0016 'International Tables Vol C Tables 4.2.6.8 and 6.1.1.4'
H H 0.0000 0.0000 'International Tables Vol C Tables 4.2.6.8 and 6.1.1.4'
Dy Dy -0.1892 4.4098 'International Tables Vol C Tables 4.2.6.8 and 6.1.1.4'
N N 0.0061 0.0033 'International Tables Vol C Tables 4.2.6.8 and 6.1.1.4'
O O 0.0106 0.0060 'International Tables Vol C Tables 4.2.6.8 and 6.1.1.4'
S S 0.1246 0.1234 'International Tables Vol C Tables 4.2.6.8 and 6.1.1.4'
U U -9.6767 9.6646 'International Tables Vol C Tables 4.2.6.8 and 6.1.1.4'

loop_
_geom_angle_atom_site_label_1
_geom_angle_atom_site_label_2
_geom_angle_atom_site_label_3
_geom_angle
_geom_angle_site_symmetry_1
_geom_angle_site_symmetry_3
O2 U1 O1 178.4(2) . .
O2 U1 O18 91.95(15) . .
O1 U1 O18 89.34(15) . .
O2 U1 O18 91.95(15) . 6_565
O1 U1 O18 89.34(15) . 6_565
O18 U1 O18 69.39(19) . 6_565
O2 U1 O9 89.69(9) . 6_565
O1 U1 O9 89.85(9) . 6_565
O18 U1 O9 141.86(13) . 6_565
O18 U1 O9 72.47(12) 6_565 6_565
O2 U1 O9 89.69(9) . .
O1 U1 O9 89.85(9) . .
O18 U1 O9 72.47(12) . .
O18 U1 O9 141.86(13) 6_565 .
O9 U1 O9 145.66(16) 6_565 .
O2 U1 O19 91.0(2) . .
O1 U1 O19 87.39(19) . .
O18 U1 O19 145.16(10) . .
O18 U1 O19 145.16(10) 6_565 .
O9 U1 O19 72.84(8) 6_565 .
O9 U1 O19 72.84(8) . .
O3 U2 O4 179.3(2) . .
O3 U2 O18 87.37(16) . 6_565
O4 U2 O18 92.03(17) . 6_565
O3 U2 O18 87.37(16) . .
O4 U2 O18 92.03(17) . .
O18 U2 O18 70.16(19) 6_565 .
O3 U2 O21 93.3(2) . .
O4 U2 O21 87.5(3) . .
O18 U2 O21 144.92(10) 6_565 .
O18 U2 O21 144.92(10) . .
O3 U2 O20 91.38(11) . .
O4 U2 O20 88.84(11) . .
O18 U2 O20 142.61(13) 6_565 .
O18 U2 O20 72.45(13) . .
O21 U2 O20 72.47(9) . .
O3 U2 O20 91.38(11) . 6_565
O4 U2 O20 88.84(11) . 6_565
O18 U2 O20 72.45(13) 6_565 6_565
O18 U2 O20 142.61(13) . 6_565
O21 U2 O20 72.47(9) . 6_565
O20 U2 O20 144.94(18) . 6_565
O6 U3 O5 179.9(2) . .
O6 U3 O24 90.58(15) . .
O5 U3 O24 89.50(16) . .
O6 U3 O24 90.58(15) . 6
O5 U3 O24 89.50(16) . 6
O24 U3 O24 70.16(18) . 6
O6 U3 O25 91.5(2) . .
O5 U3 O25 88.4(2) . .
O24 U3 O25 144.86(9) . .
O24 U3 O25 144.86(9) 6 .
O6 U3 O15 90.10(10) . 6
O5 U3 O15 89.87(10) . 6
O24 U3 O15 144.23(13) . 6
O24 U3 O15 74.07(13) 6 6
O25 U3 O15 70.85(9) . 6
O6 U3 O15 90.10(10) . .
O5 U3 O15 89.87(10) . .
O24 U3 O15 74.07(13) . .
O24 U3 O15 144.23(13) 6 .
O25 U3 O15 70.85(9) . .
O15 U3 O15 141.69(19) 6 .
O8 U4 O7 178.0(2) . .
O8 U4 O24 92.16(15) . 6
O7 U4 O24 89.43(15) . 6
O8 U4 O24 92.16(15) . .
O7 U4 O24 89.43(15) . .
O24 U4 O24 70.91(18) 6 .
O8 U4 O27 90.9(2) . .
O7 U4 O27 87.1(2) . .
O24 U4 O27 144.39(9) 6 .
O24 U4 O27 144.39(9) . .
O8 U4 O26 88.78(9) . .
O7 U4 O26 90.63(9) . .
O24 U4 O26 142.95(12) 6 .
O24 U4 O26 72.04(12) . .
O27 U4 O26 72.57(8) . .
O8 U4 O26 88.78(9) . 6
O7 U4 O26 90.63(9) . 6
O24 U4 O26 72.04(12) 6 6
O24 U4 O26 142.95(12) . 6
O27 U4 O26 72.57(8) . 6
O26 U4 O26 145.00(16) . 6
O28 Dy1 O28 77.4(2) . 6
O28 Dy1 O12 74.16(13) . .
O28 Dy1 O12 120.67(14) 6 .
O28 Dy1 O12 120.67(14) . 6
O28 Dy1 O12 74.16(13) 6 6
O12 Dy1 O12 77.6(2) . 6
O28 Dy1 O36 140.87(14) . 6
O28 Dy1 O36 78.53(15) 6 6
O12 Dy1 O36 144.97(14) . 6
O12 Dy1 O36 80.92(16) 6 6
O28 Dy1 O36 78.53(15) . .
O28 Dy1 O36 140.87(14) 6 .
O12 Dy1 O36 80.92(16) . .
O12 Dy1 O36 144.97(14) 6 .
O36 Dy1 O36 102.4(2) 6 .
O28 Dy1 O34 140.84(11) . .
O28 Dy1 O34 140.84(11) 6 .
O12 Dy1 O34 76.18(13) . .
O12 Dy1 O34 76.18(13) 6 .
O36 Dy1 O34 72.00(12) 6 .
O36 Dy1 O34 72.00(12) . .
O28 Dy1 O35 75.29(17) . .
O28 Dy1 O35 75.29(17) 6 .
O12 Dy1 O35 140.57(11) . .
O12 Dy1 O35 140.57(11) 6 .
O36 Dy1 O35 69.02(16) 6 .
O36 Dy1 O35 69.02(16) . .
O34 Dy1 O35 115.6(2) . .
Dy2 Dy2 O40 137.2(3) 5_557 .
Dy2 Dy2 O40 137.2(3) 5_557 6
O40 Dy2 O40 68.7(6) . 6
Dy2 Dy2 O33 80.73(15) 5_557 .
O40 Dy2 O33 87.0(3) . .
O40 Dy2 O33 141.6(3) 6 .
Dy2 Dy2 O33 80.73(15) 5_557 6
O40 Dy2 O33 141.6(3) . 6
O40 Dy2 O33 87.0(3) 6 6
O33 Dy2 O33 95.5(3) . 6
Dy2 Dy2 O33 65.78(14) 5_557 2_557
O40 Dy2 O33 71.7(3) . 2_557
O40 Dy2 O33 117.3(3) 6 2_557
O33 Dy2 O33 79.7(3) . 2_557
O33 Dy2 O33 146.51(10) 6 2_557
Dy2 Dy2 O33 65.78(14) 5_557 5_557
O40 Dy2 O33 117.3(3) . 5_557
O40 Dy2 O33 71.7(3) 6 5_557
O33 Dy2 O33 146.51(10) . 5_557
O33 Dy2 O33 79.7(3) 6 5_557
O33 Dy2 O33 86.3(3) 2_557 5_557
Dy2 Dy2 O37 136.2(4) 5_557 .
O40 Dy2 O37 74.5(4) . .
O40 Dy2 O37 74.5(4) 6 .
O33 Dy2 O37 70.4(3) . .
O33 Dy2 O37 70.4(3) 6 .
O33 Dy2 O37 135.51(17) 2_557 .
O33 Dy2 O37 135.51(17) 5_557 .
O10 S1 O11 113.5(2) . .
O10 S1 O9 110.9(2) . .
O11 S1 O9 113.0(2) . .
O10 S1 C1 107.4(3) . .
O11 S1 C1 107.3(2) . .
O9 S1 C1 104.1(2) . .
O13 S2 O14 112.6(2) . .
O13 S2 O12 113.8(3) . .
O14 S2 O12 111.7(2) . .
O13 S2 C2 105.3(2) . .
O14 S2 C2 107.0(3) . .
O12 S2 C2 105.7(2) . .
O17 S3 O16 113.6(3) . .
O17 S3 O15 113.2(3) . .
O16 S3 O15 110.3(3) . .
O17 S3 C3 110.5(4) . .
O16 S3 C3 104.4(4) . .
O15 S3 C3 104.1(3) . .
S1 O9 U1 140.5(2) . .
S2 O12 Dy1 140.5(2) . .
S3 O15 U3 143.0(2) . .
U2 O18 U1 108.53(17) . .
U2 O18 H18 110.6 . .
U1 O18 H18 114.2 . .
U1 O19 H19A 127.3 . .
U1 O19 H19B 127.1 . .
H19A O19 H19B 105.7 . .
U2 O20 H20A 131.3 . .
U2 O20 H20B 128.6 . .
H20A O20 H20B 99.5 . .
N1 O21 U2 127.4(7) . .
U4 O24 U3 107.96(15) . .
U4 O24 H24 107.2 . .
U3 O24 H24 106.9 . .
U3 O25 H25A 142.7 . .
U3 O25 H25B 121.2 . .
H25A O25 H25B 96.1 . .
U4 O26 H26A 126.1 . .
U4 O26 H26B 135.6 . .
H26A O26 H26B 97.9 . .
U4 O27 H27A 143.2 . .
U4 O27 H27B 121.6 . .
H27A O27 H27B 95.2 . .
C4 O28 Dy1 158.2(5) . .
C19 O33 Dy2 140.5(6) . .
C19 O33 Dy2 144.8(7) . 5_557
Dy1 O34 H34 117.0 . .
Dy1 O36 H36A 109.0 . .
Dy1 O36 H36B 104.9 . .
H36A O36 H36B 103.5 . .
N14 O37 Dy2 135.8(15) . .
O22 N1 O21 125.5(11) . .
O22 N1 O23 113.0(7) . .
O21 N1 O23 105.4(7) . .
C4 N2 C22 123.6(5) . .
C4 N2 C5 110.7(6) . .
C22 N2 C5 125.6(6) . .
C4 N3 C8 122.8(5) . .
C4 N3 C6 111.0(6) . .
C8 N3 C6 124.8(6) . .
C7 N4 C9 123.3(6) . .
C7 N4 C6 112.4(6) . .
C9 N4 C6 124.1(7) . .
C7 N5 C23 124.3(5) . .
C7 N5 C5 109.9(6) . .
C23 N5 C5 123.3(6) . .
C10 N6 C11 110.4(6) . .
C10 N6 C8 122.4(5) . .
C11 N6 C8 123.3(6) . .
C10 N7 C12 111.9(6) . .
C10 N7 C14 124.0(5) . .
C12 N7 C14 123.7(6) . .
C13 N8 C15 122.3(6) . .
C13 N8 C12 111.0(6) . .
C15 N8 C12 124.0(6) . .
C13 N9 C11 112.7(6) . .
C13 N9 C9 123.1(6) . .
C11 N9 C9 123.9(6) . .
C16 N10 C14 123.4(6) . .
C16 N10 C17 111.6(7) . .
C14 N10 C17 124.9(7) . .
C16 N11 C18 112.4(7) . .
C16 N11 C20 123.4(5) . .
C18 N11 C20 122.7(6) . .
C19 N12 C21 123.8(7) . .
C19 N12 C18 112.2(7) . .
C21 N12 C18 123.9(6) . .
C19 N13 C15 121.9(6) . .
C19 N13 C17 112.8(7) . .
C15 N13 C17 123.8(8) . .
O38 N14 O37 119(2) . .
O38 N14 O39 117(2) . .
O37 N14 O39 116.2(19) . .
O42 N15 O41 125.8(10) . .
O42 N15 O43 111.1(8) . .
O41 N15 O43 113.4(8) . .
C2 C1 S1 109.9(3) . .
C2 C1 H1A 109.7 . .
S1 C1 H1A 109.7 . .
C2 C1 H1B 109.7 . .
S1 C1 H1B 109.7 . .
H1A C1 H1B 108.2 . .
C1 C2 S2 111.8(3) . .
C1 C2 H2A 109.3 . .
S2 C2 H2A 109.3 . .
C1 C2 H2B 109.3 . .
S2 C2 H2B 109.3 . .
H2A C2 H2B 107.9 . .
C3 C3 S3 119.6(9) 7 .
C3 C3 H3A 107.4 7 .
S3 C3 H3A 107.4 . .
C3 C3 H3B 107.4 7 .
S3 C3 H3B 107.4 . .
H3A C3 H3B 107.0 . .
O28 C4 N2 125.0(7) . .
O28 C4 N3 124.8(6) . .
N2 C4 N3 110.2(5) . .
N5 C5 N2 113.2(6) . .
N5 C5 C6 104.1(5) . .
N2 C5 C6 103.5(5) . .
N5 C5 H5 111.8 . .
N2 C5 H5 111.8 . .
C6 C5 H5 111.8 . .
N4 C6 N3 112.6(5) . .
N4 C6 C5 102.5(6) . .
N3 C6 C5 103.5(6) . .
N4 C6 H6 112.5 . .
N3 C6 H6 112.5 . .
C5 C6 H6 112.5 . .
O29 C7 N4 125.8(7) . .
O29 C7 N5 124.0(8) . .
N4 C7 N5 110.2(5) . .
N3 C8 N6 112.8(5) . .
N3 C8 H8A 109.0 . .
N6 C8 H8A 109.0 . .
N3 C8 H8B 109.0 . .
N6 C8 H8B 109.0 . .
H8A C8 H8B 107.8 . .
N4 C9 N9 112.9(5) . .
N4 C9 H9A 109.0 . .
N9 C9 H9A 109.0 . .
N4 C9 H9B 109.0 . .
N9 C9 H9B 109.0 . .
H9A C9 H9B 107.8 . .
O30 C10 N7 125.9(6) . .
O30 C10 N6 125.2(6) . .
N7 C10 N6 108.9(6) . .
N9 C11 N6 114.4(6) . .
N9 C11 C12 103.5(6) . .
N6 C11 C12 103.9(5) . .
N9 C11 H11 111.5 . .
N6 C11 H11 111.5 . .
C12 C11 H11 111.5 . .
N7 C12 N8 114.5(7) . .
N7 C12 C11 104.2(6) . .
N8 C12 C11 103.8(5) . .
N7 C12 H12 111.3 . .
N8 C12 H12 111.3 . .
C11 C12 H12 111.3 . .
O31 C13 N9 126.4(6) . .
O31 C13 N8 125.6(7) . .
N9 C13 N8 108.0(6) . .
N10 C14 N7 115.1(6) . .
N10 C14 H14A 108.5 . .
N7 C14 H14A 108.5 . .
N10 C14 H14B 108.5 . .
N7 C14 H14B 108.5 . .
H14A C14 H14B 107.5 . .
N13 C15 N8 112.7(6) . .
N13 C15 H15A 109.1 . .
N8 C15 H15A 109.1 . .
N13 C15 H15B 109.1 . .
N8 C15 H15B 109.1 . .
H15A C15 H15B 107.8 . .
O32 C16 N11 126.0(7) . .
O32 C16 N10 124.7(7) . .
N11 C16 N10 109.2(5) . .
N10 C17 N13 113.9(5) . .
N10 C17 C18 103.7(6) . .
N13 C17 C18 102.8(7) . .
N10 C17 H17 111.9 . .
N13 C17 H17 111.9 . .
C18 C17 H17 111.9 . .
N11 C18 N12 114.4(6) . .
N11 C18 C17 103.0(6) . .
N12 C18 C17 103.1(5) . .
N11 C18 H18A 111.9 . .
N12 C18 H18A 111.9 . .
C17 C18 H18A 111.9 . .
O33 C19 N13 124.8(8) . .
O33 C19 N12 126.3(9) . .
N13 C19 N12 108.9(6) . .
N11 C20 N11 113.5(7) 6 .
N11 C20 H20C 108.9 6 .
N11 C20 H20C 108.9 . .
N11 C20 H20D 108.9 6 .
N11 C20 H20D 108.9 . .
H20C C20 H20D 107.7 . .
N12 C21 N12 115.4(7) 6 .
N12 C21 H21A 108.4 6 .
N12 C21 H21A 108.4 . .
N12 C21 H21B 108.4 6 .
N12 C21 H21B 108.4 . .
H21A C21 H21B 107.5 . .
N2 C22 N2 113.4(6) . 6
N2 C22 H22A 108.9 . .
N2 C22 H22A 108.9 6 .
N2 C22 H22B 108.9 . .
N2 C22 H22B 108.9 6 .
H22A C22 H22B 107.7 . .
N5 C23 N5 114.5(6) 6 .
N5 C23 H23A 108.6 6 .
N5 C23 H23A 108.6 . .
N5 C23 H23B 108.6 6 .
N5 C23 H23B 108.6 . .
H23A C23 H23B 107.6 . .

loop_
_geom_bond_atom_site_label_1
_geom_bond_atom_site_label_2
_geom_bond_distance
_geom_bond_site_symmetry_2
U1 O2 1.769(4) .
U1 O1 1.787(4) .
U1 O18 2.333(3) .
U1 O18 2.333(3) 6_565
U1 O9 2.414(4) 6_565
U1 O9 2.414(4) .
U1 O19 2.428(5) .
U2 O3 1.763(5) .
U2 O4 1.785(5) .
U2 O18 2.311(4) 6_565
U2 O18 2.311(4) .
U2 O21 2.429(6) .
U2 O20 2.489(5) .
U2 O20 2.489(5) 6_565
U3 O6 1.773(4) .
U3 O5 1.781(5) .
U3 O24 2.339(3) .
U3 O24 2.339(3) 6
U3 O25 2.421(5) .
U3 O15 2.432(4) 6
U3 O15 2.432(4) .
U4 O8 1.781(5) .
U4 O7 1.784(5) .
U4 O24 2.317(3) 6
U4 O24 2.317(3) .
U4 O27 2.406(5) .
U4 O26 2.481(4) .
U4 O26 2.481(4) 6
Dy1 O28 2.334(4) .
Dy1 O28 2.334(4) 6
Dy1 O12 2.350(4) .
Dy1 O12 2.350(4) 6
Dy1 O36 2.360(5) 6
Dy1 O36 2.360(5) .
Dy1 O34 2.390(5) .
Dy1 O35 2.454(7) .
Dy2 O40 2.133(15) .
Dy2 O40 2.133(15) 6
Dy2 O33 2.216(6) .
Dy2 O33 2.216(6) 6
Dy2 O33 2.398(6) 2_557
Dy2 O33 2.398(6) 5_557
Dy2 O37 2.490(17) .
S1 O10 1.450(4) .
S1 O11 1.457(4) .
S1 O9 1.485(4) .
S1 C1 1.790(5) .
S2 O13 1.451(4) .
S2 O14 1.453(4) .
S2 O12 1.480(4) .
S2 C2 1.762(5) .
S3 O17 1.435(4) .
S3 O16 1.440(5) .
S3 O15 1.470(4) .
S3 C3 1.758(7) .
O18 H18 0.8060 .
O19 H19A 0.9210 .
O19 H19B 0.8124 .
O20 H20A 0.8868 .
O20 H20B 0.9263 .
O21 N1 1.216(11) .
O22 N1 1.202(10) .
O23 N1 1.417(12) .
O24 H24 0.8511 .
O25 H25A 0.9906 .
O25 H25B 0.8742 .
O26 H26A 0.9803 .
O26 H26B 0.9985 .
O27 H27A 0.9467 .
O27 H27B 0.9435 .
O28 C4 1.235(6) .
O29 C7 1.236(7) .
O30 C10 1.247(8) .
O31 C13 1.232(8) .
O32 C16 1.234(7) .
O33 C19 1.232(8) .
O34 H34 0.8601 .
O36 H36A 0.8466 .
O36 H36B 0.9081 .
O37 N14 1.35(3) .
O38 N14 1.19(3) .
O39 N14 1.35(2) .
O41 N15 1.218(11) .
O42 N15 1.208(10) .
O43 N15 1.411(14) .
O44 H44 0.8412 .
N2 C4 1.358(8) .
N2 C22 1.426(7) .
N2 C5 1.466(7) .
N3 C4 1.374(9) .
N3 C8 1.421(9) .
N3 C6 1.456(7) .
N4 C7 1.333(10) .
N4 C9 1.440(10) .
N4 C6 1.455(7) .
N5 C7 1.378(9) .
N5 C23 1.435(7) .
N5 C5 1.453(7) .
N6 C10 1.383(8) .
N6 C11 1.442(9) .
N6 C8 1.447(8) .
N7 C10 1.345(8) .
N7 C12 1.437(8) .
N7 C14 1.459(8) .
N8 C13 1.364(7) .
N8 C15 1.460(10) .
N8 C12 1.460(9) .
N9 C13 1.361(9) .
N9 C11 1.439(8) .
N9 C9 1.466(8) .
N10 C16 1.354(9) .
N10 C14 1.398(10) .
N10 C17 1.454(8) .
N11 C16 1.341(9) .
N11 C18 1.454(8) .
N11 C20 1.458(7) .
N12 C19 1.355(9) .
N12 C21 1.445(6) .
N12 C18 1.456(8) .
N13 C19 1.327(11) .
N13 C15 1.445(11) .
N13 C17 1.465(7) .
C1 C2 1.530(7) .
C1 H1A 0.9700 .
C1 H1B 0.9700 .
C2 H2A 0.9700 .
C2 H2B 0.9700 .
C3 C3 1.385(15) 7
C3 H3A 0.9700 .
C3 H3B 0.9700 .
C5 C6 1.544(11) .
C5 H5 0.9800 .
C6 H6 0.9800 .
C8 H8A 0.9700 .
C8 H8B 0.9700 .
C9 H9A 0.9700 .
C9 H9B 0.9700 .
C11 C12 1.514(11) .
C11 H11 0.9800 .
C12 H12 0.9800 .
C14 H14A 0.9700 .
C14 H14B 0.9700 .
C15 H15A 0.9700 .
C15 H15B 0.9700 .
C17 C18 1.525(12) .
C17 H17 0.9800 .
C18 H18A 0.9800 .
C20 N11 1.458(7) 6
C20 H20C 0.9700 .
C20 H20D 0.9700 .
C21 N12 1.445(6) 6
C21 H21A 0.9700 .
C21 H21B 0.9700 .
C22 N2 1.426(7) 6
C22 H22A 0.9700 .
C22 H22B 0.9700 .
C23 N5 1.434(7) 6
C23 H23A 0.9700 .
C23 H23B 0.9700 .

loop_
_geom_hbond_atom_site_label_D
_geom_hbond_atom_site_label_H
_geom_hbond_atom_site_label_A
_geom_hbond_distance_DH
_geom_hbond_distance_HA
_geom_hbond_distance_DA
_geom_hbond_angle_DHA
_geom_hbond_site_symmetry_A
O18 H18 O16 0.81 1.97 2.775(5) 172.0 .
O19 H19A O44 0.92 1.81 2.723(7) 173.3 .
O19 H19B O46 0.81 1.87 2.643(9) 158.1 .
O20 H20A O17 0.89 1.97 2.813(6) 157.9 .
O20 H20B O31 0.93 1.90 2.825(6) 177.7 1_554
O24 H24 O10 0.85 1.93 2.762(5) 166.8 .
O25 H25A O4 0.99 1.85 2.773(7) 152.9 7
O25 H25B O47 0.87 1.70 2.537(8) 158.7 .
O26 H26A O11 0.98 1.87 2.845(5) 173.1 .
O26 H26B O14 1.00 1.76 2.733(5) 165.3 7_556
O27 H27A O44 0.95 1.87 2.734(7) 149.8 7_556
O27 H27B O45 0.94 1.76 2.643(10) 153.8 7_556
O34 H34 O32 0.86 2.21 2.679(6) 114.3 2_556
O36 H36A O30 0.85 2.10 2.780(6) 136.6 .
O36 H36B O48 0.91 2.02 2.778(12) 140.5 .
O44 H44 O13 0.84 1.96 2.773(5) 162.2 7_556
